data_7153692
loop_
_publ_author_name
'Carroccia, Laura'
'Degennaro, Leonardo'
'Romanazzi, Giuseppe'
'Cuocci, Corrado'
'Pisano, Luisa'
'Luisi, Renzo'

_publ_section_title
;
 Straightforward access to 4-membered sulfurated heterocycles: introducing
 a strategy for the single and double functionalization of thietane
 1-oxide.
;
_journal_issue 14
_journal_name_full 'Organic &amp; biomolecular chemistry'
_journal_page_first 2180
_journal_page_last 2184
_journal_paper_doi 10.1039/c4ob00173g
_journal_volume 12
_journal_year 2014
_chemical_formula_sum 'C16 H16 O2 S'
_chemical_formula_weight 272.35
_chemical_name_systematic
;
 ?
;
_space_group_IT_number 14
_symmetry_space_group_name_Hall '-P 2yab'
_symmetry_space_group_name_H-M 'P 1 21/a 1'
_atom_sites_solution_hydrogens geom
_atom_sites_solution_primary direct
_atom_sites_solution_secondary difmap
_audit_creation_method SHELXL-97
_cell_angle_alpha 90.00
_cell_angle_beta 93.54
_cell_angle_gamma 90.00
_cell_formula_units_Z 4
_cell_length_a 11.471
_cell_length_b 7.889
_cell_length_c 15.246
_cell_measurement_temperature 293(2)
_cell_volume 1377.050
_computing_structure_refinement 'SHELXL-97 (Sheldrick, 1997)'
_diffrn_ambient_temperature 293(2)
_diffrn_measured_fraction_theta_full 0.970
_diffrn_measured_fraction_theta_max 0.970
_diffrn_radiation_monochromator graphite
_diffrn_radiation_source 'fine-focus sealed tube'
_diffrn_radiation_type MoK\a
_diffrn_radiation_wavelength 0.71073
_diffrn_reflns_av_R_equivalents 0.0580
_diffrn_reflns_av_sigmaI/netI 0.0437
_diffrn_reflns_limit_h_max 14
_diffrn_reflns_limit_h_min -14
_diffrn_reflns_limit_k_max 10
_diffrn_reflns_limit_k_min -10
_diffrn_reflns_limit_l_max 18
_diffrn_reflns_limit_l_min -19
_diffrn_reflns_number 15052
_diffrn_reflns_theta_full 27.54
_diffrn_reflns_theta_max 27.54
_diffrn_reflns_theta_min 5.04
_exptl_absorpt_coefficient_mu 0.230
_exptl_crystal_density_diffrn 1.314
_exptl_crystal_density_method 'not measured'
_exptl_crystal_F_000 576
_refine_diff_density_max 0.313
_refine_diff_density_min -0.238
_refine_diff_density_rms 0.047
_refine_ls_extinction_method none
_refine_ls_goodness_of_fit_ref 1.032
_refine_ls_hydrogen_treatment mixed
_refine_ls_matrix_type full
_refine_ls_number_parameters 175
_refine_ls_number_reflns 3082
_refine_ls_number_restraints 6
_refine_ls_restrained_S_all 1.031
_refine_ls_R_factor_all 0.0950
_refine_ls_R_factor_gt 0.0547
_refine_ls_shift/su_max 0.001
_refine_ls_shift/su_mean 0.000
_refine_ls_structure_factor_coef Fsqd
_refine_ls_weighting_details 'calc w=1/[\s^2^(Fo^2^)+(0.0627P)^2^+0.5851P] where P=(Fo^2^+2Fc^2^)/3'
_refine_ls_weighting_scheme calc
_refine_ls_wR_factor_gt 0.1239
_refine_ls_wR_factor_ref 0.1438
_reflns_number_gt 2028
_reflns_number_total 3082
_reflns_threshold_expression >2sigma(I)
_cod_data_source_file c4ob00173g2.cif
_cod_data_source_block shelxl
_cod_original_cell_volume 1377.1
_cod_database_code 7153692

loop_
_symmetry_equiv_pos_as_xyz
'x, y, z'
'-x+1/2, y+1/2, -z'
'-x, -y, -z'
'x-1/2, -y-1/2, z'

loop_
_atom_site_label
_atom_site_type_symbol
_atom_site_fract_x
_atom_site_fract_y
_atom_site_fract_z
_atom_site_U_iso_or_equiv
_atom_site_adp_type
_atom_site_occupancy
_atom_site_symmetry_multiplicity
_atom_site_calc_flag
_atom_site_refinement_flags
S1 S 0.39935(6) 0.09687(8) 0.66716(4) 0.0510(2) Uani 1 1 d .
O1 O 0.52887(16) 0.1216(2) 0.67590(13) 0.0584(5) Uani 1 1 d .
O2 O 0.51406(15) 0.3560(2) 0.80292(13) 0.0545(5) Uani 1 1 d .
C2 C 0.40174(18) 0.4018(3) 0.76657(14) 0.0356(5) Uani 1 1 d .
C3 C 0.34418(19) 0.5091(3) 0.83494(13) 0.0350(5) Uani 1 1 d D
C4 C 0.3295(2) 0.0981(3) 0.81959(17) 0.0494(6) Uani 1 1 d .
H4A H 0.3897 0.1127 0.8665 0.059 Uiso 1 1 calc R
H4B H 0.2536 0.0852 0.8435 0.059 Uiso 1 1 calc R
C5 C 0.4113(2) 0.5077(3) 0.68238(15) 0.0395(5) Uani 1 1 d D
C6 C 0.3317(2) 0.2404(3) 0.74658(15) 0.0395(5) Uani 1 1 d .
H6 H 0.2518 0.2692 0.7252 0.047 Uiso 1 1 calc R
C7 C 0.4104(2) 0.5779(3) 0.90523(15) 0.0455(6) Uani 1 1 d D
H7 H 0.4895 0.5520 0.9127 0.055 Uiso 1 1 calc R
C8 C 0.2265(2) 0.5481(4) 0.82705(17) 0.0520(6) Uani 1 1 d D
H8 H 0.1799 0.5027 0.7808 0.062 Uiso 1 1 calc R
C9 C 0.5122(3) 0.5990(4) 0.6724(2) 0.0619(8) Uani 1 1 d D
H9 H 0.5733 0.5930 0.7153 0.074 Uiso 1 1 calc R
C10 C 0.2448(3) 0.7236(4) 0.95542(17) 0.0613(8) Uani 1 1 d D
H10 H 0.2120 0.7966 0.9950 0.074 Uiso 1 1 calc R
C11 C 0.3606(3) 0.6847(4) 0.96452(17) 0.0615(8) Uani 1 1 d D
H11 H 0.4066 0.7303 1.0110 0.074 Uiso 1 1 calc R
C12 C 0.3577(3) -0.0445(4) 0.7542(2) 0.0726(9) Uani 1 1 d .
H12A H 0.2899 -0.1130 0.7369 0.087 Uiso 1 1 calc R
H12B H 0.4215 -0.1164 0.7763 0.087 Uiso 1 1 calc R
C13 C 0.3221(3) 0.5208(4) 0.61795(18) 0.0606(7) Uani 1 1 d D
H13 H 0.2530 0.4612 0.6235 0.073 Uiso 1 1 calc R
C14 C 0.1769(3) 0.6539(4) 0.8872(2) 0.0661(8) Uani 1 1 d D
H14 H 0.0974 0.6778 0.8813 0.079 Uiso 1 1 calc R
C15 C 0.3347(4) 0.6222(5) 0.5447(2) 0.0854(11) Uani 1 1 d D
H15 H 0.2741 0.6297 0.5016 0.102 Uiso 1 1 calc R
C16 C 0.5234(4) 0.7003(4) 0.5984(3) 0.0888(12) Uani 1 1 d D
H16 H 0.5920 0.7609 0.5922 0.107 Uiso 1 1 calc R
C17 C 0.4350(4) 0.7108(5) 0.5355(3) 0.0918(13) Uani 1 1 d D
H17 H 0.4428 0.7783 0.4862 0.110 Uiso 1 1 calc R
H100 H 0.535(3) 0.284(6) 0.762(3) 0.110 Uiso 1 1 d .

loop_
_atom_site_aniso_label
_atom_site_aniso_U_11
_atom_site_aniso_U_22
_atom_site_aniso_U_33
_atom_site_aniso_U_23
_atom_site_aniso_U_13
_atom_site_aniso_U_12
S1 0.0573(4) 0.0430(4) 0.0528(4) -0.0076(3) 0.0040(3) 0.0075(3)
O1 0.0535(11) 0.0589(12) 0.0643(11) -0.0026(9) 0.0172(9) 0.0115(9)
O2 0.0369(9) 0.0616(12) 0.0630(11) -0.0080(9) -0.0115(8) 0.0110(8)
C2 0.0298(10) 0.0357(11) 0.0409(11) -0.0014(9) -0.0018(8) 0.0030(9)
C3 0.0422(12) 0.0284(11) 0.0347(11) 0.0038(8) 0.0051(9) 0.0010(9)
C4 0.0604(16) 0.0304(12) 0.0584(15) 0.0044(11) 0.0124(12) -0.0001(11)
C5 0.0461(13) 0.0311(11) 0.0428(12) -0.0050(9) 0.0139(10) 0.0012(9)
C6 0.0423(12) 0.0307(11) 0.0460(12) -0.0004(9) 0.0072(10) 0.0019(9)
C7 0.0507(14) 0.0435(13) 0.0417(12) 0.0012(10) -0.0022(10) -0.0055(11)
C8 0.0467(14) 0.0556(15) 0.0533(14) -0.0147(12) -0.0011(11) 0.0075(12)
C9 0.0629(17) 0.0563(17) 0.0690(18) -0.0078(14) 0.0233(14) -0.0172(14)
C10 0.093(2) 0.0482(15) 0.0442(14) -0.0074(12) 0.0193(14) 0.0137(15)
C11 0.091(2) 0.0534(16) 0.0399(14) -0.0089(12) -0.0007(14) -0.0103(15)
C12 0.088(2) 0.0358(14) 0.098(2) 0.0065(15) 0.0397(19) 0.0033(14)
C13 0.0623(17) 0.0666(18) 0.0527(16) 0.0140(13) 0.0025(13) 0.0075(14)
C14 0.0619(18) 0.0676(19) 0.0700(19) -0.0105(15) 0.0144(15) 0.0233(15)
C15 0.109(3) 0.093(3) 0.0544(18) 0.0219(18) 0.0090(18) 0.033(2)
C16 0.114(3) 0.061(2) 0.098(3) -0.002(2) 0.064(3) -0.025(2)
C17 0.145(4) 0.065(2) 0.072(2) 0.0226(19) 0.062(3) 0.023(2)

loop_
_atom_type_symbol
_atom_type_description
_atom_type_scat_dispersion_real
_atom_type_scat_dispersion_imag
_atom_type_scat_source
C C 0.0033 0.0016 'International Tables Vol C Tables 4.2.6.8 and 6.1.1.4'
H H 0.0000 0.0000 'International Tables Vol C Tables 4.2.6.8 and 6.1.1.4'
O O 0.0106 0.0060 'International Tables Vol C Tables 4.2.6.8 and 6.1.1.4'
S S 0.1246 0.1234 'International Tables Vol C Tables 4.2.6.8 and 6.1.1.4'

loop_
_geom_angle_atom_site_label_1
_geom_angle_atom_site_label_2
_geom_angle_atom_site_label_3
_geom_angle
O1 S1 C12 108.60(14)
O1 S1 C6 108.30(11)
C12 S1 C6 76.07(12)
O2 C2 C3 107.19(17)
O2 C2 C6 108.67(18)
C3 C2 C6 110.81(17)
O2 C2 C5 110.74(18)
C3 C2 C5 108.91(17)
C6 C2 C5 110.47(18)
C8 C3 C7 117.8(2)
C8 C3 C2 121.7(2)
C7 C3 C2 120.4(2)
C12 C4 C6 92.84(19)
C13 C5 C9 118.2(3)
C13 C5 C2 123.1(2)
C9 C5 C2 118.6(2)
C2 C6 C4 118.85(19)
C2 C6 S1 113.70(15)
C4 C6 S1 92.96(14)
C3 C7 C11 121.0(2)
C3 C8 C14 120.9(2)
C5 C9 C16 120.6(3)
C11 C10 C14 119.4(2)
C10 C11 C7 120.7(3)
C4 C12 S1 95.68(17)
C5 C13 C15 120.4(3)
C10 C14 C8 120.3(3)
C17 C15 C13 120.7(4)
C17 C16 C9 120.3(3)
C16 C17 C15 119.7(3)

loop_
_geom_bond_atom_site_label_1
_geom_bond_atom_site_label_2
_geom_bond_distance
S1 O1 1.496(2)
S1 C12 1.820(3)
S1 C6 1.862(2)
O2 C2 1.418(3)
C2 C3 1.525(3)
C2 C6 1.526(3)
C2 C5 1.541(3)
C3 C8 1.383(3)
C3 C7 1.385(3)
C4 C12 1.550(4)
C4 C6 1.582(3)
C5 C13 1.378(4)
C5 C9 1.380(4)
C7 C11 1.385(4)
C8 C14 1.387(4)
C9 C16 1.394(5)
C10 C11 1.361(4)
C10 C14 1.376(4)
C13 C15 1.388(4)
C15 C17 1.361(6)
C16 C17 1.355(5)
